data_4069771
loop_
_publ_author_name
'Salem, Hiyam'
'Shimon, Linda J. W.'
'Diskin-Posner, Yael'
'Leitus, Gregory'
'Ben-David, Yehoshoa'
'Milstein, David'

_publ_section_title
;
 Formation of Stabletrans-Dihydride Ruthenium(II) and 16-Electron
 Ruthenium(0) Complexes Based on Phosphinite PONOP Pincer Ligands.
 Reactivity toward Water and Electrophiles
;
_journal_issue 16
_journal_name_full Organometallics
_journal_page_first 4791
_journal_paper_doi 10.1021/om9004077
_journal_volume 28
_journal_year 2009
_chemical_formula_moiety 'C35 H47 I N O2 P3 Ru'
_chemical_formula_sum 'C35 H47 I N O2 P3 Ru'
_chemical_formula_weight 834.62
_chemical_name_systematic
; 
 ? 
;
_space_group_IT_number 14
_symmetry_cell_setting monoclinic
_symmetry_space_group_name_Hall '-P 2ybc'
_symmetry_space_group_name_H-M 'P 1 21/c 1'
_atom_sites_solution_hydrogens geom
_atom_sites_solution_primary direct
_atom_sites_solution_secondary difmap
_audit_creation_method SHELXL-97
_cell_angle_alpha 90.00
_cell_angle_beta 90.053(1)
_cell_angle_gamma 90.00
_cell_formula_units_Z 4
_cell_length_a 10.5766(1)
_cell_length_b 20.0712(2)
_cell_length_c 16.7977(1)
_cell_measurement_reflns_used 65885
_cell_measurement_temperature 120(2)
_cell_measurement_theta_max 27.48
_cell_measurement_theta_min 2.55
_cell_volume 3565.90(5)
_computing_cell_refinement HKL
_computing_data_collection 'Collect package (Bruker Nonius)'
_computing_data_reduction HKL
_computing_structure_refinement 'SHELXL-97 (Sheldrick, 1997)'
_computing_structure_solution 'SHELXS-97 (Sheldrick, 1990)'
_diffrn_ambient_temperature 120(2)
_diffrn_measured_fraction_theta_full 0.998
_diffrn_measured_fraction_theta_max 0.998
_diffrn_measurement_device_type 'Nonius KappaCCD'
_diffrn_measurement_method 'phi and omega scans'
_diffrn_radiation_monochromator graphite
_diffrn_radiation_source 'fine-focus sealed tube'
_diffrn_radiation_type MoK\a
_diffrn_radiation_wavelength 0.71073
_diffrn_reflns_av_R_equivalents 0.0245
_diffrn_reflns_av_sigmaI/netI 0.0313
_diffrn_reflns_limit_h_max 13
_diffrn_reflns_limit_h_min 0
_diffrn_reflns_limit_k_max 26
_diffrn_reflns_limit_k_min -26
_diffrn_reflns_limit_l_max 21
_diffrn_reflns_limit_l_min -21
_diffrn_reflns_number 16128
_diffrn_reflns_theta_full 27.53
_diffrn_reflns_theta_max 27.53
_diffrn_reflns_theta_min 3.05
_exptl_absorpt_coefficient_mu 1.471
_exptl_absorpt_correction_type none
_exptl_crystal_colour colourless
_exptl_crystal_density_diffrn 1.555
_exptl_crystal_density_method 'not measured'
_exptl_crystal_description plate
_exptl_crystal_F_000 1688
_exptl_crystal_size_max 0.20
_exptl_crystal_size_mid 0.10
_exptl_crystal_size_min 0.07
_refine_diff_density_max 2.025
_refine_diff_density_min -0.842
_refine_diff_density_rms 0.116
_refine_ls_extinction_method none
_refine_ls_goodness_of_fit_ref 1.072
_refine_ls_hydrogen_treatment mixed
_refine_ls_matrix_type full
_refine_ls_number_parameters 400
_refine_ls_number_reflns 8194
_refine_ls_number_restraints 0
_refine_ls_restrained_S_all 1.072
_refine_ls_R_factor_all 0.0458
_refine_ls_R_factor_gt 0.0336
_refine_ls_shift/su_max 0.002
_refine_ls_shift/su_mean 0.000
_refine_ls_structure_factor_coef Fsqd
_refine_ls_weighting_details 'calc w=1/[\s^2^(Fo^2^)+(0.0517P)^2^+2.1148P] where P=(Fo^2^+2Fc^2^)/3'
_refine_ls_weighting_scheme calc
_refine_ls_wR_factor_gt 0.0832
_refine_ls_wR_factor_ref 0.0892
_reflns_number_gt 6707
_reflns_number_total 8194
_reflns_threshold_expression >2sigma(I)
_cod_data_source_file om9004077_si_001.cif
_cod_data_source_block complex8a
_cod_depositor_comments
;
The following automatic conversions were performed:

'_symmetry_cell_setting' value 'Monoclinic' changed to 'monoclinic'
according to /home/saulius/struct/CIF-dictionaries/cif_core.dic
dictionary named 'cif_core.dic' version 2.4.2 from 2011-04-26.

Automatic conversion script
Id: cif_fix_values 1715 2011-07-08 13:25:40Z adriana 
;
_cod_original_sg_symbol_H-M P2(1)/c
_cod_database_code 4069771

loop_
_symmetry_equiv_pos_as_xyz
'x, y, z'
'-x, y+1/2, -z+1/2'
'-x, -y, -z'
'x, -y-1/2, z-1/2'

loop_
_atom_site_label
_atom_site_type_symbol
_atom_site_fract_x
_atom_site_fract_y
_atom_site_fract_z
_atom_site_U_iso_or_equiv
_atom_site_adp_type
_atom_site_occupancy
_atom_site_symmetry_multiplicity
_atom_site_calc_flag
_atom_site_refinement_flags
I1 I -0.001891(16) 0.472006(9) 0.251887(10) 0.01763(7) Uani 1 1 d .
Ru1 Ru 0.25288(2) 0.434755(11) 0.291295(12) 0.01309(7) Uani 1 1 d .
H1 H 0.391(3) 0.4219(15) 0.3128(17) 0.019(8) Uiso 1 1 d .
P1 P 0.29201(7) 0.37950(4) 0.17442(4) 0.01395(15) Uani 1 1 d .
P2 P 0.33172(7) 0.54038(4) 0.26683(4) 0.01602(15) Uani 1 1 d .
P3 P 0.21354(7) 0.34591(4) 0.37316(4) 0.01623(15) Uani 1 1 d .
C1 C 0.2070(3) 0.29973(14) 0.16337(15) 0.0158(5) Uani 1 1 d .
C2 C 0.0745(3) 0.29871(15) 0.16624(15) 0.0172(6) Uani 1 1 d .
H2 H 0.0293 0.3395 0.1693 0.021 Uiso 1 1 calc R
C3 C 0.0088(3) 0.23918(15) 0.16469(16) 0.0204(6) Uani 1 1 d .
H3 H -0.0810 0.2397 0.1652 0.024 Uiso 1 1 calc R
C4 C 0.0719(3) 0.17908(16) 0.16235(18) 0.0262(7) Uani 1 1 d .
H4 H 0.0261 0.1383 0.1621 0.031 Uiso 1 1 calc R
C5 C 0.2023(3) 0.17892(16) 0.16040(18) 0.0262(7) Uani 1 1 d .
H5 H 0.2466 0.1378 0.1593 0.031 Uiso 1 1 calc R
C6 C 0.2691(3) 0.23821(15) 0.16010(17) 0.0215(6) Uani 1 1 d .
H6 H 0.3588 0.2371 0.1576 0.026 Uiso 1 1 calc R
C7 C 0.2547(3) 0.42565(14) 0.08239(16) 0.0156(6) Uani 1 1 d .
C8 C 0.1455(3) 0.41700(15) 0.03722(16) 0.0191(6) Uani 1 1 d .
H8 H 0.0843 0.3849 0.0528 0.023 Uiso 1 1 calc R
C9 C 0.1257(3) 0.45555(16) -0.03116(17) 0.0224(6) Uani 1 1 d .
H9 H 0.0514 0.4490 -0.0620 0.027 Uiso 1 1 calc R
C10 C 0.2123(3) 0.50259(17) -0.05420(17) 0.0246(7) Uani 1 1 d .
H10 H 0.1979 0.5285 -0.1007 0.029 Uiso 1 1 calc R
C11 C 0.3213(3) 0.51222(16) -0.00912(17) 0.0242(7) Uani 1 1 d .
H11 H 0.3812 0.5451 -0.0244 0.029 Uiso 1 1 calc R
C12 C 0.3422(3) 0.47375(15) 0.05800(17) 0.0206(6) Uani 1 1 d .
H12 H 0.4173 0.4801 0.0881 0.025 Uiso 1 1 calc R
C13 C 0.4552(3) 0.35396(14) 0.14838(16) 0.0177(6) Uani 1 1 d .
C14 C 0.4806(3) 0.33001(15) 0.07122(17) 0.0204(6) Uani 1 1 d .
H14 H 0.4136 0.3256 0.0339 0.025 Uiso 1 1 calc R
C15 C 0.6026(3) 0.31290(16) 0.04945(18) 0.0248(7) Uani 1 1 d .
H15 H 0.6183 0.2958 -0.0023 0.030 Uiso 1 1 calc R
C16 C 0.7017(3) 0.32053(16) 0.10236(19) 0.0273(7) Uani 1 1 d .
H16 H 0.7855 0.3098 0.0866 0.033 Uiso 1 1 calc R
C17 C 0.6781(3) 0.34390(17) 0.17865(19) 0.0269(7) Uani 1 1 d .
H17 H 0.7458 0.3488 0.2154 0.032 Uiso 1 1 calc R
C18 C 0.5552(3) 0.36022(15) 0.20137(17) 0.0207(6) Uani 1 1 d .
H18 H 0.5398 0.3758 0.2539 0.025 Uiso 1 1 calc R
N1 N 0.2136(2) 0.48323(11) 0.40045(13) 0.0144(5) Uani 1 1 d .
O1 O 0.2703(2) 0.58369(10) 0.34426(11) 0.0223(4) Uani 1 1 d .
O2 O 0.15636(19) 0.38279(10) 0.45616(11) 0.0194(4) Uani 1 1 d .
C19 C 0.1714(3) 0.44879(14) 0.46425(16) 0.0157(6) Uani 1 1 d .
C20 C 0.1422(3) 0.47931(14) 0.53588(16) 0.0179(6) Uani 1 1 d .
H20 H 0.1119 0.4539 0.5796 0.021 Uiso 1 1 calc R
C21 C 0.1580(3) 0.54696(16) 0.54258(16) 0.0214(6) Uani 1 1 d .
H21 H 0.1395 0.5687 0.5914 0.026 Uiso 1 1 calc R
C22 C 0.2014(3) 0.58368(16) 0.47754(17) 0.0228(6) Uani 1 1 d .
H22 H 0.2124 0.6306 0.4809 0.027 Uiso 1 1 calc R
C23 C 0.2276(3) 0.54944(15) 0.40821(16) 0.0190(6) Uani 1 1 d .
C24 C 0.3017(3) 0.60443(15) 0.18868(17) 0.0208(6) Uani 1 1 d .
H24 H 0.3666 0.5971 0.1463 0.025 Uiso 1 1 calc R
C25 C 0.1734(3) 0.59847(17) 0.14823(19) 0.0272(7) Uani 1 1 d .
H25A H 0.1070 0.6126 0.1852 0.041 Uiso 1 1 calc R
H25B H 0.1590 0.5521 0.1325 0.041 Uiso 1 1 calc R
H25C H 0.1716 0.6270 0.1009 0.041 Uiso 1 1 calc R
C26 C 0.3212(3) 0.67582(16) 0.2192(2) 0.0311(8) Uani 1 1 d .
H26A H 0.3101 0.7073 0.1751 0.047 Uiso 1 1 calc R
H26B H 0.4068 0.6803 0.2410 0.047 Uiso 1 1 calc R
H26C H 0.2592 0.6855 0.2609 0.047 Uiso 1 1 calc R
C27 C 0.5007(3) 0.55797(15) 0.28850(18) 0.0226(6) Uani 1 1 d .
H27 H 0.5082 0.6070 0.2981 0.027 Uiso 1 1 calc R
C28 C 0.5881(3) 0.54102(18) 0.2182(2) 0.0296(7) Uani 1 1 d .
H28A H 0.6765 0.5462 0.2346 0.044 Uiso 1 1 calc R
H28B H 0.5702 0.5712 0.1737 0.044 Uiso 1 1 calc R
H28C H 0.5733 0.4949 0.2014 0.044 Uiso 1 1 calc R
C29 C 0.5458(3) 0.52292(18) 0.3642(2) 0.0328(8) Uani 1 1 d .
H29A H 0.5496 0.4748 0.3548 0.049 Uiso 1 1 calc R
H29B H 0.4866 0.5322 0.4076 0.049 Uiso 1 1 calc R
H29C H 0.6301 0.5393 0.3786 0.049 Uiso 1 1 calc R
C30 C 0.0971(3) 0.27749(14) 0.36602(17) 0.0202(6) Uani 1 1 d .
H30 H 0.1174 0.2520 0.3165 0.024 Uiso 1 1 calc R
C31 C -0.0370(3) 0.30392(16) 0.35638(18) 0.0238(6) Uani 1 1 d .
H31A H -0.0932 0.2675 0.3403 0.036 Uiso 1 1 calc R
H31B H -0.0381 0.3388 0.3156 0.036 Uiso 1 1 calc R
H31C H -0.0661 0.3225 0.4071 0.036 Uiso 1 1 calc R
C32 C 0.0995(3) 0.22723(16) 0.43518(19) 0.0298(8) Uani 1 1 d .
H32A H 0.0908 0.2511 0.4858 0.045 Uiso 1 1 calc R
H32B H 0.1798 0.2029 0.4347 0.045 Uiso 1 1 calc R
H32C H 0.0294 0.1957 0.4292 0.045 Uiso 1 1 calc R
C33 C 0.3481(3) 0.30238(16) 0.42051(17) 0.0226(6) Uani 1 1 d .
H33 H 0.3134 0.2768 0.4667 0.027 Uiso 1 1 calc R
C34 C 0.4048(3) 0.25157(17) 0.36296(18) 0.0297(7) Uani 1 1 d .
H34A H 0.4442 0.2750 0.3182 0.045 Uiso 1 1 calc R
H34B H 0.3379 0.2222 0.3430 0.045 Uiso 1 1 calc R
H34C H 0.4688 0.2250 0.3908 0.045 Uiso 1 1 calc R
C35 C 0.4487(3) 0.34988(17) 0.4536(2) 0.0326(8) Uani 1 1 d .
H35A H 0.5051 0.3254 0.4896 0.049 Uiso 1 1 calc R
H35B H 0.4075 0.3861 0.4829 0.049 Uiso 1 1 calc R
H35C H 0.4980 0.3685 0.4096 0.049 Uiso 1 1 calc R

loop_
_atom_site_aniso_label
_atom_site_aniso_U_11
_atom_site_aniso_U_22
_atom_site_aniso_U_33
_atom_site_aniso_U_23
_atom_site_aniso_U_13
_atom_site_aniso_U_12
I1 0.01585(11) 0.02038(12) 0.01667(10) 0.00106(7) 0.00028(7) 0.00167(7)
Ru1 0.01447(12) 0.01340(12) 0.01140(11) -0.00083(8) -0.00049(8) 0.00026(8)
P1 0.0137(3) 0.0155(4) 0.0127(3) -0.0009(3) -0.0006(3) 0.0006(3)
P2 0.0162(4) 0.0154(4) 0.0165(3) -0.0010(3) 0.0017(3) -0.0006(3)
P3 0.0213(4) 0.0149(4) 0.0125(3) 0.0003(3) -0.0007(3) 0.0009(3)
C1 0.0196(14) 0.0159(14) 0.0118(12) -0.0019(10) -0.0005(10) -0.0018(11)
C2 0.0196(14) 0.0173(15) 0.0147(13) -0.0003(11) 0.0013(10) 0.0011(12)
C3 0.0183(15) 0.0271(16) 0.0158(13) -0.0006(12) 0.0000(11) -0.0016(12)
C4 0.0314(18) 0.0189(16) 0.0284(16) -0.0035(12) 0.0023(13) -0.0053(13)
C5 0.0293(18) 0.0179(16) 0.0314(16) -0.0028(13) 0.0015(13) 0.0008(13)
C6 0.0196(15) 0.0217(16) 0.0231(14) -0.0024(12) 0.0001(11) 0.0008(12)
C7 0.0137(13) 0.0172(14) 0.0160(13) -0.0013(10) 0.0014(10) 0.0009(11)
C8 0.0197(15) 0.0204(15) 0.0172(13) -0.0010(11) -0.0010(11) -0.0003(12)
C9 0.0241(16) 0.0252(17) 0.0179(14) -0.0027(12) -0.0050(12) 0.0024(13)
C10 0.0275(17) 0.0306(18) 0.0157(14) 0.0043(12) 0.0018(12) 0.0039(14)
C11 0.0236(16) 0.0260(17) 0.0230(15) 0.0070(13) 0.0049(12) -0.0022(13)
C12 0.0178(15) 0.0233(17) 0.0207(14) 0.0000(12) -0.0004(11) -0.0012(12)
C13 0.0162(14) 0.0161(14) 0.0209(13) -0.0002(11) 0.0009(11) -0.0005(11)
C14 0.0176(15) 0.0220(16) 0.0217(14) -0.0036(12) -0.0013(11) 0.0004(12)
C15 0.0229(16) 0.0284(18) 0.0231(15) -0.0037(13) 0.0066(12) 0.0041(13)
C16 0.0167(15) 0.0291(18) 0.0360(17) 0.0027(14) 0.0049(13) 0.0054(13)
C17 0.0175(15) 0.0318(19) 0.0313(16) 0.0022(14) -0.0047(12) 0.0032(13)
C18 0.0193(15) 0.0217(16) 0.0211(14) 0.0002(12) -0.0033(11) 0.0013(12)
N1 0.0149(12) 0.0143(12) 0.0140(10) -0.0011(9) -0.0014(9) 0.0007(9)
O1 0.0318(12) 0.0162(11) 0.0188(10) -0.0014(8) 0.0073(8) -0.0007(9)
O2 0.0267(11) 0.0164(11) 0.0151(9) -0.0001(8) 0.0028(8) -0.0006(9)
C19 0.0135(13) 0.0180(15) 0.0157(13) 0.0009(11) -0.0020(10) 0.0014(11)
C20 0.0172(14) 0.0222(16) 0.0143(13) -0.0014(11) -0.0005(11) 0.0007(12)
C21 0.0235(16) 0.0258(17) 0.0150(13) -0.0036(12) 0.0018(11) -0.0003(13)
C22 0.0278(17) 0.0178(15) 0.0230(14) -0.0056(12) 0.0022(12) -0.0016(13)
C23 0.0186(15) 0.0188(15) 0.0195(14) 0.0013(11) 0.0020(11) 0.0001(12)
C24 0.0228(15) 0.0184(15) 0.0212(14) 0.0021(11) 0.0064(12) -0.0019(12)
C25 0.0220(16) 0.0245(17) 0.0352(17) 0.0103(14) 0.0013(13) 0.0044(13)
C26 0.039(2) 0.0153(16) 0.0385(18) 0.0052(13) 0.0051(15) -0.0051(14)
C27 0.0221(16) 0.0184(16) 0.0272(16) 0.0000(12) -0.0035(12) -0.0036(12)
C28 0.0170(16) 0.0341(19) 0.0379(18) -0.0012(15) 0.0011(14) -0.0016(14)
C29 0.0294(19) 0.037(2) 0.0317(18) 0.0026(14) -0.0139(14) -0.0064(15)
C30 0.0275(17) 0.0151(15) 0.0180(14) 0.0008(11) -0.0006(12) -0.0010(12)
C31 0.0258(16) 0.0189(16) 0.0268(15) -0.0003(13) 0.0029(12) -0.0027(13)
C32 0.037(2) 0.0252(18) 0.0272(16) 0.0107(13) -0.0043(14) -0.0090(14)
C33 0.0280(17) 0.0194(16) 0.0204(14) 0.0035(12) -0.0033(12) 0.0030(13)
C34 0.0315(18) 0.0317(19) 0.0259(16) 0.0053(14) 0.0001(13) 0.0113(15)
C35 0.0318(19) 0.0310(19) 0.0351(18) 0.0038(14) -0.0156(15) 0.0002(15)

loop_
_atom_type_symbol
_atom_type_description
_atom_type_scat_dispersion_real
_atom_type_scat_dispersion_imag
_atom_type_scat_source
C C 0.0033 0.0016 'International Tables Vol C Tables 4.2.6.8 and 6.1.1.4'
H H 0.0000 0.0000 'International Tables Vol C Tables 4.2.6.8 and 6.1.1.4'
I I -0.4742 1.8119 'International Tables Vol C Tables 4.2.6.8 and 6.1.1.4'
N N 0.0061 0.0033 'International Tables Vol C Tables 4.2.6.8 and 6.1.1.4'
O O 0.0106 0.0060 'International Tables Vol C Tables 4.2.6.8 and 6.1.1.4'
P P 0.1023 0.0942 'International Tables Vol C Tables 4.2.6.8 and 6.1.1.4'
Ru Ru -1.2594 0.8363 'International Tables Vol C Tables 4.2.6.8 and 6.1.1.4'

loop_
_geom_angle_atom_site_label_1
_geom_angle_atom_site_label_2
_geom_angle_atom_site_label_3
_geom_angle
N1 Ru1 P3 78.58(6)
N1 Ru1 P1 178.26(7)
P3 Ru1 P1 99.82(3)
N1 Ru1 P2 78.69(6)
P3 Ru1 P2 152.29(3)
P1 Ru1 P2 103.04(3)
N1 Ru1 I1 83.99(6)
P3 Ru1 I1 99.79(2)
P1 Ru1 I1 95.655(19)
P2 Ru1 I1 93.36(2)
N1 Ru1 H1 93.5(11)
P3 Ru1 H1 84.4(11)
P1 Ru1 H1 87.0(11)
P2 Ru1 H1 81.5(11)
I1 Ru1 H1 174.6(11)
C7 P1 C1 104.32(12)
C7 P1 C13 98.04(12)
C1 P1 C13 100.95(13)
C7 P1 Ru1 115.85(9)
C1 P1 Ru1 114.67(8)
C13 P1 Ru1 120.31(9)
O1 P2 C27 96.99(12)
O1 P2 C24 96.98(12)
C27 P2 C24 99.81(13)
O1 P2 Ru1 101.25(8)
C27 P2 Ru1 119.07(10)
C24 P2 Ru1 134.04(10)
O2 P3 C30 98.05(12)
O2 P3 C33 97.35(12)
C30 P3 C33 100.91(14)
O2 P3 Ru1 102.68(7)
C30 P3 Ru1 131.38(10)
C33 P3 Ru1 119.07(10)
C6 C1 C2 117.2(3)
C6 C1 P1 122.7(2)
C2 C1 P1 119.7(2)
C3 C2 C1 120.9(3)
C3 C2 H2 119.5
C1 C2 H2 119.5
C4 C3 C2 120.9(3)
C4 C3 H3 119.5
C2 C3 H3 119.5
C3 C4 C5 119.1(3)
C3 C4 H4 120.5
C5 C4 H4 120.5
C4 C5 C6 120.6(3)
C4 C5 H5 119.7
C6 C5 H5 119.7
C5 C6 C1 121.2(3)
C5 C6 H6 119.4
C1 C6 H6 119.4
C8 C7 C12 118.4(3)
C8 C7 P1 124.8(2)
C12 C7 P1 116.8(2)
C7 C8 C9 120.1(3)
C7 C8 H8 120.0
C9 C8 H8 120.0
C10 C9 C8 120.9(3)
C10 C9 H9 119.6
C8 C9 H9 119.6
C9 C10 C11 119.7(3)
C9 C10 H10 120.2
C11 C10 H10 120.2
C12 C11 C10 119.8(3)
C12 C11 H11 120.1
C10 C11 H11 120.1
C11 C12 C7 121.2(3)
C11 C12 H12 119.4
C7 C12 H12 119.4
C18 C13 C14 118.4(3)
C18 C13 P1 122.2(2)
C14 C13 P1 119.3(2)
C15 C14 C13 120.4(3)
C15 C14 H14 119.8
C13 C14 H14 119.8
C16 C15 C14 120.6(3)
C16 C15 H15 119.7
C14 C15 H15 119.7
C15 C16 C17 119.6(3)
C15 C16 H16 120.2
C17 C16 H16 120.2
C16 C17 C18 120.1(3)
C16 C17 H17 120.0
C18 C17 H17 120.0
C13 C18 C17 120.9(3)
C13 C18 H18 119.5
C17 C18 H18 119.5
C23 N1 C19 117.7(2)
C23 N1 Ru1 121.14(18)
C19 N1 Ru1 121.13(18)
C23 O1 P2 118.50(19)
C19 O2 P3 118.27(17)
O2 C19 N1 117.6(2)
O2 C19 C20 119.9(2)
N1 C19 C20 122.5(3)
C21 C20 C19 118.8(3)
C21 C20 H20 120.6
C19 C20 H20 120.6
C20 C21 C22 119.9(3)
C20 C21 H21 120.1
C22 C21 H21 120.1
C23 C22 C21 117.6(3)
C23 C22 H22 121.2
C21 C22 H22 121.2
N1 C23 O1 117.5(2)
N1 C23 C22 123.5(3)
O1 C23 C22 118.9(3)
C25 C24 C26 110.0(3)
C25 C24 P2 114.3(2)
C26 C24 P2 112.7(2)
C25 C24 H24 106.4
C26 C24 H24 106.4
P2 C24 H24 106.4
C24 C25 H25A 109.5
C24 C25 H25B 109.5
H25A C25 H25B 109.5
C24 C25 H25C 109.5
H25A C25 H25C 109.5
H25B C25 H25C 109.5
C24 C26 H26A 109.5
C24 C26 H26B 109.5
H26A C26 H26B 109.5
C24 C26 H26C 109.5
H26A C26 H26C 109.5
H26B C26 H26C 109.5
C29 C27 C28 110.5(3)
C29 C27 P2 112.0(2)
C28 C27 P2 112.7(2)
C29 C27 H27 107.1
C28 C27 H27 107.1
P2 C27 H27 107.1
C27 C28 H28A 109.5
C27 C28 H28B 109.5
H28A C28 H28B 109.5
C27 C28 H28C 109.5
H28A C28 H28C 109.5
H28B C28 H28C 109.5
C27 C29 H29A 109.5
C27 C29 H29B 109.5
H29A C29 H29B 109.5
C27 C29 H29C 109.5
H29A C29 H29C 109.5
H29B C29 H29C 109.5
C31 C30 C32 108.8(3)
C31 C30 P3 111.6(2)
C32 C30 P3 115.3(2)
C31 C30 H30 106.9
C32 C30 H30 106.9
P3 C30 H30 106.9
C30 C31 H31A 109.5
C30 C31 H31B 109.5
H31A C31 H31B 109.5
C30 C31 H31C 109.5
H31A C31 H31C 109.5
H31B C31 H31C 109.5
C30 C32 H32A 109.5
C30 C32 H32B 109.5
H32A C32 H32B 109.5
C30 C32 H32C 109.5
H32A C32 H32C 109.5
H32B C32 H32C 109.5
C34 C33 C35 111.8(3)
C34 C33 P3 110.2(2)
C35 C33 P3 113.3(2)
C34 C33 H33 107.0
C35 C33 H33 107.0
P3 C33 H33 107.0
C33 C34 H34A 109.5
C33 C34 H34B 109.5
H34A C34 H34B 109.5
C33 C34 H34C 109.5
H34A C34 H34C 109.5
H34B C34 H34C 109.5
C33 C35 H35A 109.5
C33 C35 H35B 109.5
H35A C35 H35B 109.5
C33 C35 H35C 109.5
H35A C35 H35C 109.5
H35B C35 H35C 109.5

loop_
_geom_bond_atom_site_label_1
_geom_bond_atom_site_label_2
_geom_bond_distance
I1 Ru1 2.8732(3)
Ru1 N1 2.117(2)
Ru1 P3 2.2902(7)
Ru1 P1 2.2928(7)
Ru1 P2 2.3151(8)
Ru1 H1 1.53(3)
P1 C7 1.844(3)
P1 C1 1.846(3)
P1 C13 1.853(3)
P2 O1 1.694(2)
P2 C27 1.858(3)
P2 C24 1.864(3)
P3 O2 1.691(2)
P3 C30 1.848(3)
P3 C33 1.849(3)
C1 C6 1.400(4)
C1 C2 1.402(4)
C2 C3 1.382(4)
C2 H2 0.9500
C3 C4 1.379(4)
C3 H3 0.9500
C4 C5 1.380(4)
C4 H4 0.9500
C5 C6 1.384(4)
C5 H5 0.9500
C6 H6 0.9500
C7 C8 1.392(4)
C7 C12 1.399(4)
C8 C9 1.400(4)
C8 H8 0.9500
C9 C10 1.371(4)
C9 H9 0.9500
C10 C11 1.393(4)
C10 H10 0.9500
C11 C12 1.384(4)
C11 H11 0.9500
C12 H12 0.9500
C13 C18 1.388(4)
C13 C14 1.408(4)
C14 C15 1.385(4)
C14 H14 0.9500
C15 C16 1.382(4)
C15 H15 0.9500
C16 C17 1.387(4)
C16 H16 0.9500
C17 C18 1.394(4)
C17 H17 0.9500
C18 H18 0.9500
N1 C23 1.343(4)
N1 C19 1.352(3)
O1 C23 1.353(3)
O2 C19 1.341(3)
C19 C20 1.385(4)
C20 C21 1.373(4)
C20 H20 0.9500
C21 C22 1.396(4)
C21 H21 0.9500
C22 C23 1.381(4)
C22 H22 0.9500
C24 C25 1.521(4)
C24 C26 1.536(4)
C24 H24 1.0000
C25 H25A 0.9800
C25 H25B 0.9800
C25 H25C 0.9800
C26 H26A 0.9800
C26 H26B 0.9800
C26 H26C 0.9800
C27 C29 1.528(4)
C27 C28 1.539(4)
C27 H27 1.0000
C28 H28A 0.9800
C28 H28B 0.9800
C28 H28C 0.9800
C29 H29A 0.9800
C29 H29B 0.9800
C29 H29C 0.9800
C30 C31 1.524(4)
C30 C32 1.539(4)
C30 H30 1.0000
C31 H31A 0.9800
C31 H31B 0.9800
C31 H31C 0.9800
C32 H32A 0.9800
C32 H32B 0.9800
C32 H32C 0.9800
C33 C34 1.528(4)
C33 C35 1.533(4)
C33 H33 1.0000
C34 H34A 0.9800
C34 H34B 0.9800
C34 H34C 0.9800
C35 H35A 0.9800
C35 H35B 0.9800
C35 H35C 0.9800

loop_
_geom_torsion_atom_site_label_1
_geom_torsion_atom_site_label_2
_geom_torsion_atom_site_label_3
_geom_torsion_atom_site_label_4
_geom_torsion
P3 Ru1 P1 C7 151.72(10)
P2 Ru1 P1 C7 -44.05(10)
I1 Ru1 P1 C7 50.73(10)
P3 Ru1 P1 C1 30.04(10)
P2 Ru1 P1 C1 -165.73(10)
I1 Ru1 P1 C1 -70.95(10)
P3 Ru1 P1 C13 -90.68(11)
P2 Ru1 P1 C13 73.55(11)
I1 Ru1 P1 C13 168.34(11)
N1 Ru1 P2 O1 -12.77(10)
P3 Ru1 P2 O1 -48.16(10)
P1 Ru1 P2 O1 167.01(8)
I1 Ru1 P2 O1 70.41(8)
N1 Ru1 P2 C27 91.86(13)
P3 Ru1 P2 C27 56.47(13)
P1 Ru1 P2 C27 -88.36(11)
I1 Ru1 P2 C27 175.04(11)
N1 Ru1 P2 C24 -124.17(15)
P3 Ru1 P2 C24 -159.56(13)
P1 Ru1 P2 C24 55.61(13)
I1 Ru1 P2 C24 -40.99(13)
N1 Ru1 P3 O2 9.78(10)
P1 Ru1 P3 O2 -169.53(8)
P2 Ru1 P3 O2 45.18(10)
I1 Ru1 P3 O2 -71.99(8)
N1 Ru1 P3 C30 122.70(15)
P1 Ru1 P3 C30 -56.61(13)
P2 Ru1 P3 C30 158.11(13)
I1 Ru1 P3 C30 40.94(13)
N1 Ru1 P3 C33 -96.19(13)
P1 Ru1 P3 C33 84.50(11)
P2 Ru1 P3 C33 -60.78(13)
I1 Ru1 P3 C33 -177.95(11)
C7 P1 C1 C6 117.5(2)
C13 P1 C1 C6 16.2(2)
Ru1 P1 C1 C6 -114.7(2)
C7 P1 C1 C2 -69.1(2)
C13 P1 C1 C2 -170.5(2)
Ru1 P1 C1 C2 58.7(2)
C6 C1 C2 C3 -0.9(4)
P1 C1 C2 C3 -174.7(2)
C1 C2 C3 C4 1.7(4)
C2 C3 C4 C5 -0.9(4)
C3 C4 C5 C6 -0.5(4)
C4 C5 C6 C1 1.3(4)
C2 C1 C6 C5 -0.5(4)
P1 C1 C6 C5 173.0(2)
C1 P1 C7 C8 27.1(3)
C13 P1 C7 C8 130.6(2)
Ru1 P1 C7 C8 -100.0(2)
C1 P1 C7 C12 -154.4(2)
C13 P1 C7 C12 -50.9(2)
Ru1 P1 C7 C12 78.5(2)
C12 C7 C8 C9 0.5(4)
P1 C7 C8 C9 179.0(2)
C7 C8 C9 C10 -0.7(4)
C8 C9 C10 C11 0.0(5)
C9 C10 C11 C12 0.7(5)
C10 C11 C12 C7 -0.9(5)
C8 C7 C12 C11 0.3(4)
P1 C7 C12 C11 -178.3(2)
C7 P1 C13 C18 133.8(3)
C1 P1 C13 C18 -119.8(3)
Ru1 P1 C13 C18 7.5(3)
C7 P1 C13 C14 -43.4(3)
C1 P1 C13 C14 63.0(2)
Ru1 P1 C13 C14 -169.72(19)
C18 C13 C14 C15 0.3(4)
P1 C13 C14 C15 177.7(2)
C13 C14 C15 C16 -1.5(5)
C14 C15 C16 C17 1.7(5)
C15 C16 C17 C18 -0.7(5)
C14 C13 C18 C17 0.7(4)
P1 C13 C18 C17 -176.5(2)
C16 C17 C18 C13 -0.5(5)
P3 Ru1 N1 C23 174.0(2)
P2 Ru1 N1 C23 9.9(2)
I1 Ru1 N1 C23 -84.7(2)
P3 Ru1 N1 C19 -7.31(19)
P2 Ru1 N1 C19 -171.4(2)
I1 Ru1 N1 C19 94.0(2)
C27 P2 O1 C23 -103.6(2)
C24 P2 O1 C23 155.6(2)
Ru1 P2 O1 C23 18.0(2)
C30 P3 O2 C19 -149.7(2)
C33 P3 O2 C19 108.1(2)
Ru1 P3 O2 C19 -14.0(2)
P3 O2 C19 N1 10.0(3)
P3 O2 C19 C20 -170.9(2)
C23 N1 C19 O2 179.4(2)
Ru1 N1 C19 O2 0.6(3)
C23 N1 C19 C20 0.2(4)
Ru1 N1 C19 C20 -178.5(2)
O2 C19 C20 C21 -179.8(3)
N1 C19 C20 C21 -0.7(4)
C19 C20 C21 C22 0.7(4)
C20 C21 C22 C23 -0.4(5)
C19 N1 C23 O1 179.8(2)
Ru1 N1 C23 O1 -1.5(3)
C19 N1 C23 C22 0.1(4)
Ru1 N1 C23 C22 178.9(2)
P2 O1 C23 N1 -12.6(3)
P2 O1 C23 C22 167.0(2)
C21 C22 C23 N1 -0.1(5)
C21 C22 C23 O1 -179.7(3)
O1 P2 C24 C25 -89.4(2)
C27 P2 C24 C25 172.2(2)
Ru1 P2 C24 C25 23.7(3)
O1 P2 C24 C26 37.1(2)
C27 P2 C24 C26 -61.2(2)
Ru1 P2 C24 C26 150.20(18)
O1 P2 C27 C29 69.1(2)
C24 P2 C27 C29 167.5(2)
Ru1 P2 C27 C29 -37.9(3)
O1 P2 C27 C28 -165.6(2)
C24 P2 C27 C28 -67.2(2)
Ru1 P2 C27 C28 87.4(2)
O2 P3 C30 C31 60.7(2)
C33 P3 C30 C31 159.8(2)
Ru1 P3 C30 C31 -54.1(2)
O2 P3 C30 C32 -64.2(2)
C33 P3 C30 C32 35.0(3)
Ru1 P3 C30 C32 -179.01(18)
O2 P3 C33 C34 168.0(2)
C30 P3 C33 C34 68.3(2)
Ru1 P3 C33 C34 -83.0(2)
O2 P3 C33 C35 -65.8(2)
C30 P3 C33 C35 -165.5(2)
Ru1 P3 C33 C35 43.2(3)
